data_7034239
loop_
_publ_author_name
'L\'opez-Banet, Luisa'
'Santana, M. Dolores'
'Garc\'ia, Gabriel'
'P\'erez, Jos\'e'
'Garc\'ia, Lu\'is'
'Lezama, Luis'
'da Silva, Iv\'an'

_publ_section_title
;
 Blocking and bridging ligands direct the structure and magnetic
 properties of dimers of pentacoordinate nickel(ii).
;
_journal_issue 15
_journal_name_full 'Dalton transactions (Cambridge, England : 2003)'
_journal_page_first 6839
_journal_page_last 6847
_journal_paper_doi 10.1039/c5dt00181a
_journal_volume 44
_journal_year 2015
_chemical_formula_moiety 'C32 H46 B2 N14 Ni2 O2'
_chemical_formula_sum 'C32 H46 B2 N14 Ni2 O2'
_chemical_formula_weight 797.81
_chemical_name_systematic ' ?'
_space_group_IT_number 58
_symmetry_cell_setting orthorhombic
_symmetry_space_group_name_Hall '-P 2n 2n'
_symmetry_space_group_name_H-M 'P n m n'
_audit_update_record
;
2014-11-28 deposited with the CCDC.
2015-03-02 downloaded from the CCDC.
;
_cell_angle_alpha 90.00000
_cell_angle_beta 90.00000
_cell_angle_gamma 90.00000
_cell_formula_units_Z 2
_cell_length_a 17.3543(2)
_cell_length_b 13.69393(14)
_cell_length_c 7.89244(8)
_cell_measurement_temperature 298
_cell_volume 1875.63(3)
_computing_structure_refinement FULLPROF
_computing_structure_solution FOX
_diffrn_ambient_temperature 298
_diffrn_detector 'scintillation counter'
_diffrn_detector_type Cyberstar
_diffrn_measurement_device_type 'SpLine-BM25 Powder Diffractometer'
_diffrn_measurement_method '2\q scan'
_diffrn_radiation_monochromator Si(111)
_diffrn_radiation_type synchrotron
_diffrn_radiation_wavelength 0.82449
_diffrn_source Synchrotron
_exptl_crystal_density_diffrn 1.413
_pd_block_diffractogram_id Comp3_profile
_pd_block_id Comp3_profile
_pd_calc_method '   Rietveld Refinement'
_pd_instr_location ' SpLine - BM25, Spanish Beamline at the ESRF (Grenoble, France)'
_pd_meas_2theta_range_inc 0.015000
_pd_meas_2theta_range_max 41.99775
_pd_meas_2theta_range_min 4.00275
_pd_meas_number_of_points 2534
_pd_meas_scan_method step
_pd_proc_2theta_range_inc 0.015000
_pd_proc_2theta_range_max 41.9822
_pd_proc_2theta_range_min 3.9872
_pd_proc_ls_background_function 'Interpolation of points'
_pd_proc_ls_peak_cutoff 0.00500
_pd_proc_ls_pref_orient_corr ' ?'
_pd_proc_ls_profile_function 'Thompson-Cox-Hasting Pseudo-Voigt'
_pd_proc_ls_prof_R_factor 3.1560
_pd_proc_ls_prof_wR_expected 1.6430
_pd_proc_ls_prof_wR_factor 4.4393
_pd_proc_number_of_points 2524
_pd_proc_wavelength 0.824490
_pd_spec_mounting 'borosilicate capillary'
_pd_spec_mount_mode transmission
_pd_spec_shape cylinder
_refine_ls_goodness_of_fit_all 2.7020
_refine_ls_hydrogen_treatment mixed
_refine_ls_number_parameters 98
_refine_ls_number_reflns 741
_refine_ls_number_restraints 49
_refine_ls_R_I_factor 6.0673
_cod_data_source_file c5dt00181a2.cif
_cod_data_source_block Comp3
_cod_depositor_comments
;
The following automatic conversions were performed:

'_symmetry_cell_setting' value 'Orthorhombic' changed to
'orthorhombic' according to
/usr/data/users/saulius/crontab/automatic-downloads/rss-feeds/RSC/lib/dictionaries/cif_core.dic
dictionary named 'cif_core.dic' version 2.4.2 from 2011-04-26.

Automatic conversion script
Id: cif_fix_values 3086 2015-02-26 13:12:21Z robertas 

 Adding full bibliography for 7034237--7034241.cif.
;
_cod_original_cell_volume 1875.63(4)
_cod_database_code 7034239
_pd_proc_ls_prof_cr_factor 13.0301
_pd_proc_ls_prof_cwr_factor 11.2691
_pd_proc_ls_prof_cwr_expected 4.1706
_pd_proc_ls_prof_chi2 7.3010
_pd_proc_ls_prof_echi2 7.4471

loop_
_symmetry_equiv_pos_as_xyz
x,y,z
-x,y,-z
1/2-x,1/2-y,1/2+z
1/2+x,1/2-y,1/2-z
-x,-y,-z
x,-y,z
1/2+x,1/2+y,1/2-z
1/2-x,1/2+y,1/2+z

loop_
_atom_site_label
_atom_site_fract_x
_atom_site_fract_y
_atom_site_fract_z
_atom_site_U_iso_or_equiv
_atom_site_occupancy
_atom_site_adp_type
_atom_site_type_symbol
N2 0.7863(4) 0.3977(7) 0.7583(18) 0.0268(11) 1.00000 Uiso N
N6 0.7056(4) 0.4079(6) 0.7698(16) 0.0268(11) 1.00000 Uiso N
C8 0.7993(4) 0.3139(9) 0.668(2) 0.0268(11) 1.00000 Uiso C
C9 0.6690(4) 0.3335(9) 0.685(2) 0.0268(11) 1.00000 Uiso C
C11 0.7274(4) 0.2752(9) 0.636(3) 0.0268(11) 1.00000 Uiso C
H11 0.7201(4) 0.2180(9) 0.575(3) 0.0268(11) 1.00000 Uiso H
C18 0.8795(5) 0.2783(8) 0.633(2) 0.0268(11) 1.00000 Uiso C
H18a 0.9042(5) 0.2665(8) 0.736(2) 0.0268(11) 1.00000 Uiso H
H18b 0.8785(5) 0.2211(8) 0.570(2) 0.0268(11) 1.00000 Uiso H
H18c 0.9062(5) 0.3264(8) 0.574(2) 0.0268(11) 1.00000 Uiso H
C38 0.5830(4) 0.3283(9) 0.6676(19) 0.0268(11) 1.00000 Uiso C
H38a 0.5656(4) 0.3842(9) 0.6125(19) 0.0268(11) 1.00000 Uiso H
H38b 0.5694(4) 0.2733(9) 0.6047(19) 0.0268(11) 1.00000 Uiso H
H38c 0.5606(4) 0.3246(9) 0.7741(19) 0.0268(11) 1.00000 Uiso H
Ni1 0.8548(2) 0.50000 0.8762(6) 0.0268(11) 1.00000 Uiso Ni
N5 0.7796(4) 0.50000 1.0726(9) 0.0268(11) 1.00000 Uiso N
N7 0.7004(5) 0.50000 1.0393(9) 0.0268(11) 1.00000 Uiso N
B13 0.6712(9) 0.50000 0.8549(12) 0.0268(11) 1.00000 Uiso B
H13 0.6029(9) 0.50000 0.8469(12) 0.0268(11) 1.00000 Uiso H
C15 0.6600(4) 0.50000 1.1890(10) 0.0268(11) 1.00000 Uiso C
C16 0.7879(4) 0.50000 1.2446(10) 0.0268(11) 1.00000 Uiso C
C26 0.5732(5) 0.50000 1.195(2) 0.0268(11) 1.00000 Uiso C
H26a 0.5547(5) 0.44459 1.140(2) 0.0268(11) 1.00000 Uiso H
H26b 0.5565(5) 0.50000 1.307(2) 0.0268(11) 1.00000 Uiso H
C30 0.7145(5) 0.50000 1.3153(14) 0.0268(11) 1.00000 Uiso C
H30 0.7040(5) 0.50000 1.4309(14) 0.0268(11) 1.00000 Uiso H
C34 0.8665(7) 0.50000 1.322(2) 0.0268(11) 1.00000 Uiso C
H34a 0.8933(7) 0.55542 1.288(2) 0.0268(11) 1.00000 Uiso H
H34b 0.8611(7) 0.50000 1.439(2) 0.0268(11) 1.00000 Uiso H
C4 1.00000 0.5560(8) 1.00000 0.0268(11) 1.00000 Uiso C
O2 0.9408(6) 0.5921(7) 0.9373(15) 0.0268(11) 0.50000 Uiso O
N8 0.9408(6) 0.5921(7) 0.9373(15) 0.0268(11) 0.50000 Uiso N
Ha 0.9358(6) 0.6656(7) 0.9255(15) 0.0268(11) 0.50000 Uiso H

loop_
_atom_type_symbol
_atom_type_scat_Cromer_Mann_a1
_atom_type_scat_Cromer_Mann_b1
_atom_type_scat_Cromer_Mann_a2
_atom_type_scat_Cromer_Mann_b2
_atom_type_scat_Cromer_Mann_a3
_atom_type_scat_Cromer_Mann_b3
_atom_type_scat_Cromer_Mann_a4
_atom_type_scat_Cromer_Mann_b4
_atom_type_scat_Cromer_Mann_c
_atom_type_scat_dispersion_real
_atom_type_scat_dispersion_imag
_atom_type_scat_source
n 12.21260 0.00570 3.13220 9.89330 2.01250 28.99750 1.16630 0.58260 -11.52900 0.00400 0.00300 International_Tables_for_Crystallography_Vol.C(1991)_Tables_6.1.1.4_and_6.1.1.5
c 2.31000 20.84390 1.02000 10.20750 1.58860 0.56870 0.86500 51.65120 0.21560 0.00200 0.00200 International_Tables_for_Crystallography_Vol.C(1991)_Tables_6.1.1.4_and_6.1.1.5
h 0.49300 10.51090 0.32291 26.12570 0.14019 3.14236 0.04081 57.79970 0.00304 0.00000 0.00000 International_Tables_for_Crystallography_Vol.C(1991)_Tables_6.1.1.4_and_6.1.1.5
ni 12.83760 3.87850 7.29200 0.25650 4.44380 12.17630 2.38000 66.34210 1.03410 0.28500 1.11300 International_Tables_for_Crystallography_Vol.C(1991)_Tables_6.1.1.4_and_6.1.1.5
b 2.05450 23.21850 1.33260 1.02100 1.09790 60.34980 0.70680 0.14030 -0.19320 0.00000 0.00100 International_Tables_for_Crystallography_Vol.C(1991)_Tables_6.1.1.4_and_6.1.1.5
o 3.04850 13.27710 2.28680 5.70110 1.54630 0.32390 0.86700 32.90890 0.25080 0.00800 0.00600 International_Tables_for_Crystallography_Vol.C(1991)_Tables_6.1.1.4_and_6.1.1.5

loop_
_geom_angle_atom_site_label_1
_geom_angle_atom_site_label_2
_geom_angle_atom_site_label_3
_geom_angle
_geom_angle_site_symmetry_1
_geom_angle_site_symmetry_3
O2 Ni1 N2 164.3(5) . .
O2 Ni1 N5 107.1(4) . .
O2 Ni1 O2 77.6(4) . 6_565
O2 Ni1 N2 96.3(4) . 6_565
N2 Ni1 N5 88.5(4) . .
N2 Ni1 N8 164.3(5) . .
O2 Ni1 N2 96.3(4) 6_565 .
N2 Ni1 N2 85.7(4) . 6_565
N5 Ni1 N8 107.1(4) . .
O2 Ni1 N5 107.1(4) 6_565 .
N2 Ni1 N5 88.5(4) 6_565 .
O2 Ni1 N8 77.6(4) 6_565 .
N2 Ni1 N8 96.3(4) 6_565 .
O2 Ni1 N2 164.3(5) 6_565 6_565
Ni1 O2 C4 117.3(8) . .
Ni1 N2 N6 118.5(8) . .
Ni1 N2 C8 135.2(6) . .
N6 N2 C8 106.3(8) . .
Ni1 N5 N7 119.3(5) . .
N7 N5 C16 106.9(6) . .
Ni1 N5 C16 133.9(5) . .
C9 N6 B13 129.6(8) . .
N2 N6 B13 119.4(9) . .
N2 N6 C9 110.7(9) . .
N5 N7 C15 109.9(7) . .
N5 N7 B13 120.0(8) . .
C15 N7 B13 130.1(9) . .
Ni1 N8 C4 117.3(8) . .
O2 C4 C4 113.4(6) 2_757 5_767
O2 C4 C4 113.4(6) . 5_767
O2 C4 N8 133.1(11) 2_757 .
O2 C4 O2 133.1(11) . 2_757
N8 C4 C4 113.4(6) . 5_767
N2 C8 C11 105.6(9) . .
N2 C8 C18 121.4(9) . .
C11 C8 C18 132.9(12) . .
C11 C9 C38 134.0(12) . .
N6 C9 C11 103.4(8) . .
N6 C9 C38 122.6(10) . .
C8 C11 C9 113.6(12) . .
N7 C15 C30 105.8(7) . .
C26 C15 C30 131.7(9) . .
N7 C15 C26 122.5(9) . .
N5 C16 C30 107.6(7) . .
N5 C16 C34 120.2(8) . .
C30 C16 C34 132.2(9) . .
C15 C30 C16 109.8(9) . .
N6 B13 N6 109.1(9) . 6_565
N6 B13 N7 106.4(8) 6_565 .
N6 B13 N7 106.4(8) . .

loop_
_geom_bond_atom_site_label_1
_geom_bond_atom_site_label_2
_geom_bond_distance
_geom_bond_site_symmetry_2
Ni1 O2 2.013(11) .
Ni1 N2 2.060(10) .
Ni1 N5 2.026(8) .
Ni1 N8 2.013(11) .
Ni1 O2 2.013(11) 6_565
Ni1 N2 2.060(10) 6_565
O2 C4 1.243(11) .
N2 C8 1.370(17) .
N2 N6 1.410(10) .
N5 N7 1.399(11) .
N5 C16 1.365(11) .
N6 B13 1.549(12) .
N6 C9 1.375(15) .
N7 C15 1.374(11) .
N7 B13 1.541(13) .
N8 C4 1.243(11) .
C4 C4 1.534(15) 5_767
C8 C11 1.379(12) .
C8 C18 1.500(12) .
C9 C38 1.501(10) .
C9 C11 1.347(15) .
C15 C26 1.507(11) .
C15 C30 1.374(12) .
C16 C34 1.495(15) .
C16 C30 1.391(12) .
